data_2213996
loop_
_publ_author_name
'Thiruvalluvar, A.'
'Balamurugan, S.'
'Manimekalai, A.'
'Balamurugan, A.'

_publ_section_title
;
 (2,6-Diphenylpiperidin-4-ylidene)(phenyl)acetonitrile
;
_journal_coeditor_code WW2085
_journal_issue 6
_journal_name_full 'Acta Crystallographica Section E'
_journal_page_first o2903
_journal_page_last o2903
_journal_paper_doi 10.1107/S1600536807022386
_journal_volume 63
_journal_year 2007
_chemical_formula_iupac 'C25 H22 N2'
_chemical_formula_moiety 'C25 H22 N2'
_chemical_formula_structural 'C25 H22 N2'
_chemical_formula_sum 'C25 H22 N2'
_chemical_formula_weight 350.45
_chemical_melting_point 441.0(10)
_chemical_name_common 2,6-Diphenyl-piperidine
_chemical_name_systematic
;
(2,6-Diphenylpiperidin-4-ylidene)(phenyl)acetonitrile
;
_space_group_IT_number 2
_symmetry_cell_setting triclinic
_symmetry_space_group_name_Hall '-P 1'
_symmetry_space_group_name_H-M 'P -1'
_atom_sites_solution_hydrogens geom
_atom_sites_solution_primary direct
_atom_sites_solution_secondary difmap
_cell_angle_alpha 111.318(2)
_cell_angle_beta 92.757(2)
_cell_angle_gamma 97.920(2)
_cell_formula_units_Z 2
_cell_length_a 7.5687(3)
_cell_length_b 11.3610(5)
_cell_length_c 12.1481(5)
_cell_measurement_reflns_used 3245
_cell_measurement_temperature 160.0(10)
_cell_measurement_theta_max 25.0
_cell_measurement_theta_min 2.0
_cell_volume 958.36(7)
_computing_cell_refinement 'DENZO-SMN (Otwinowski & Minor, 1997)'
_computing_data_collection 'COLLECT (Nonius, 2000)'
_computing_data_reduction 'DENZO-SMN and SCALEPACK (Otwinowski & Minor, 1997)'
_computing_molecular_graphics 'ORTEP-3 (Farrugia, 1997)'
_computing_publication_material 'PLATON (Spek, 2003)'
_computing_structure_refinement 'SHELXL97 (Sheldrick, 1997)'
_computing_structure_solution 'SHELXS97 (Sheldrick, 1997)'
_diffrn_ambient_temperature 160.0(10)
_diffrn_detector_area_resol_mean 9
_diffrn_measured_fraction_theta_full 0.988
_diffrn_measured_fraction_theta_max 0.988
_diffrn_measurement_device_type 'Nonius KappaCCD area-detector'
_diffrn_measurement_method '\w scans with \k offsets'
_diffrn_radiation_monochromator 'horizontally mounted graphite crystal'
_diffrn_radiation_source 'Nonius FR590 sealed tube generator'
_diffrn_radiation_type 'Mo K\a'
_diffrn_radiation_wavelength 0.71073
_diffrn_reflns_av_R_equivalents 0.0550
_diffrn_reflns_av_sigmaI/netI 0.0418
_diffrn_reflns_limit_h_max 8
_diffrn_reflns_limit_h_min -8
_diffrn_reflns_limit_k_max 13
_diffrn_reflns_limit_k_min -13
_diffrn_reflns_limit_l_max 14
_diffrn_reflns_limit_l_min -14
_diffrn_reflns_number 12846
_diffrn_reflns_theta_full 25.02
_diffrn_reflns_theta_max 25.02
_diffrn_reflns_theta_min 2.11
_diffrn_standards_decay_% 0
_diffrn_standards_number 0
_exptl_absorpt_coefficient_mu 0.071
_exptl_absorpt_correction_type none
_exptl_crystal_colour yellow
_exptl_crystal_density_diffrn 1.214
_exptl_crystal_density_method 'not measured'
_exptl_crystal_description plate-like
_exptl_crystal_F_000 372
_exptl_crystal_size_max 0.28
_exptl_crystal_size_mid 0.28
_exptl_crystal_size_min 0.18
_refine_diff_density_max 0.268
_refine_diff_density_min -0.240
_refine_ls_extinction_method none
_refine_ls_goodness_of_fit_ref 1.049
_refine_ls_hydrogen_treatment mixed
_refine_ls_matrix_type full
_refine_ls_number_parameters 248
_refine_ls_number_reflns 3338
_refine_ls_number_restraints 0
_refine_ls_restrained_S_all 1.049
_refine_ls_R_factor_all 0.0628
_refine_ls_R_factor_gt 0.0517
_refine_ls_shift/su_max 0.000
_refine_ls_shift/su_mean 0.000
_refine_ls_structure_factor_coef Fsqd
_refine_ls_weighting_details 'calc w = 1/[\s^2^(Fo^2^)+(0.0746P)^2^+0.3813P] where P=(Fo^2^+2Fc^2^)/3'
_refine_ls_weighting_scheme calc
_refine_ls_wR_factor_gt 0.1348
_refine_ls_wR_factor_ref 0.1441
_reflns_number_gt 2742
_reflns_number_total 3338
_reflns_threshold_expression I>2\s(I)
_cod_data_source_file ww2085.cif
_cod_data_source_block I
_cod_database_code 2213996
_cod_database_fobs_code 2213996

loop_
_symmetry_equiv_pos_site_id
_symmetry_equiv_pos_as_xyz
1 x,y,z
2 -x,-y,-z

loop_
_atom_site_aniso_label
_atom_site_aniso_U_11
_atom_site_aniso_U_22
_atom_site_aniso_U_33
_atom_site_aniso_U_12
_atom_site_aniso_U_13
_atom_site_aniso_U_23
N1 0.0313(9) 0.0161(8) 0.0203(8) 0.0036(6) 0.0011(6) 0.0044(6)
N43 0.0441(10) 0.0307(9) 0.0234(9) 0.0011(7) 0.0014(7) 0.0088(7)
C2 0.0261(9) 0.0177(9) 0.0196(9) 0.0061(7) 0.0003(7) 0.0031(7)
C3 0.0293(10) 0.0179(9) 0.0223(9) 0.0030(7) -0.0005(7) 0.0036(7)
C4 0.0291(10) 0.0202(9) 0.0214(9) 0.0004(7) 0.0026(7) 0.0053(7)
C5 0.0338(10) 0.0213(9) 0.0200(9) 0.0040(7) 0.0045(7) 0.0047(7)
C6 0.0271(9) 0.0194(9) 0.0193(9) 0.0058(7) 0.0022(7) 0.0037(7)
C21 0.0265(9) 0.0182(9) 0.0227(9) 0.0010(7) 0.0001(7) 0.0069(7)
C22 0.0407(11) 0.0204(9) 0.0279(10) 0.0066(8) -0.0028(8) 0.0064(8)
C23 0.0438(12) 0.0251(10) 0.0355(11) 0.0032(8) -0.0125(9) 0.0133(9)
C24 0.0385(11) 0.0355(11) 0.0243(10) -0.0091(9) -0.0092(8) 0.0158(9)
C25 0.0358(11) 0.0370(11) 0.0217(9) 0.0019(8) 0.0029(8) 0.0087(8)
C26 0.0329(10) 0.0312(10) 0.0240(9) 0.0099(8) 0.0053(8) 0.0102(8)
C41 0.0272(9) 0.0183(9) 0.0191(8) 0.0010(7) 0.0028(7) 0.0051(7)
C42 0.0269(9) 0.0172(9) 0.0208(9) 0.0005(7) 0.0028(7) 0.0038(7)
C61 0.0257(9) 0.0161(9) 0.0231(9) 0.0010(7) 0.0028(7) 0.0039(7)
C62 0.0361(11) 0.0243(10) 0.0248(9) 0.0077(8) 0.0007(8) 0.0049(8)
C63 0.0380(11) 0.0312(10) 0.0220(9) 0.0036(8) 0.0011(8) 0.0011(8)
C64 0.0356(11) 0.0223(10) 0.0305(10) 0.0025(8) 0.0063(8) -0.0052(8)
C65 0.0367(11) 0.0238(10) 0.0399(12) 0.0121(8) 0.0017(9) 0.0032(8)
C66 0.0321(10) 0.0230(9) 0.0288(10) 0.0065(8) -0.0021(8) 0.0037(8)
C411 0.0288(10) 0.0173(9) 0.0183(8) 0.0039(7) 0.0007(7) 0.0053(7)
C412 0.0310(10) 0.0220(9) 0.0215(9) -0.0007(7) 0.0017(7) 0.0054(7)
C413 0.0334(10) 0.0284(10) 0.0199(9) 0.0050(8) 0.0060(7) 0.0055(7)
C414 0.0363(10) 0.0199(9) 0.0232(9) 0.0084(8) -0.0015(8) 0.0019(7)
C415 0.0332(10) 0.0166(9) 0.0348(10) -0.0001(7) 0.0002(8) 0.0079(8)
C416 0.0312(10) 0.0211(9) 0.0288(10) 0.0052(7) 0.0079(8) 0.0092(8)

loop_
_atom_site_type_symbol
_atom_site_label
_atom_site_fract_x
_atom_site_fract_y
_atom_site_fract_z
_atom_site_U_iso_or_equiv
_atom_site_thermal_displace_type
_atom_site_occupancy
N N1 0.2897(2) 0.28665(14) 0.85699(12) 0.0234(5) Uani 1.000
N N43 0.2792(2) -0.07061(15) 1.11208(13) 0.0337(5) Uani 1.000
C C2 0.3019(2) 0.16655(15) 0.75950(14) 0.0221(5) Uani 1.000
C C3 0.1698(2) 0.05895(16) 0.77310(15) 0.0245(5) Uani 1.000
C C4 0.2102(2) 0.04948(16) 0.89088(15) 0.0247(5) Uani 1.000
C C5 0.2147(3) 0.17506(16) 0.99182(15) 0.0259(5) Uani 1.000
C C6 0.3418(2) 0.28366(16) 0.97355(14) 0.0228(5) Uani 1.000
C C21 0.2547(2) 0.17135(16) 0.63899(15) 0.0231(5) Uani 1.000
C C22 0.1527(3) 0.25663(17) 0.62196(16) 0.0305(6) Uani 1.000
C C23 0.1094(3) 0.25267(18) 0.50784(17) 0.0351(6) Uani 1.000
C C24 0.1656(3) 0.16411(19) 0.41083(16) 0.0334(6) Uani 1.000
C C25 0.2624(3) 0.07576(19) 0.42646(16) 0.0326(6) Uani 1.000
C C26 0.3064(3) 0.08000(18) 0.53961(15) 0.0289(6) Uani 1.000
C C41 0.2409(2) -0.05984(16) 0.90312(14) 0.0224(5) Uani 1.000
C C42 0.2639(2) -0.06391(16) 1.02001(15) 0.0229(5) Uani 1.000
C C61 0.3303(2) 0.40939(15) 1.07285(15) 0.0229(5) Uani 1.000
C C62 0.4168(3) 0.43681(17) 1.18522(16) 0.0294(6) Uani 1.000
C C63 0.4012(3) 0.54702(18) 1.27961(16) 0.0332(6) Uani 1.000
C C64 0.3011(3) 0.63333(18) 1.26372(17) 0.0339(6) Uani 1.000
C C65 0.2169(3) 0.60898(18) 1.15273(17) 0.0353(6) Uani 1.000
C C66 0.2303(3) 0.49737(17) 1.05758(17) 0.0297(6) Uani 1.000
C C411 0.2472(2) -0.18250(16) 0.80123(14) 0.0219(5) Uani 1.000
C C412 0.3720(2) -0.18561(17) 0.72031(15) 0.0262(5) Uani 1.000
C C413 0.3729(3) -0.29637(17) 0.62162(15) 0.0282(6) Uani 1.000
C C414 0.2500(3) -0.40591(17) 0.60354(16) 0.0280(5) Uani 1.000
C C415 0.1280(3) -0.40399(17) 0.68462(16) 0.0292(6) Uani 1.000
C C416 0.1269(3) -0.29380(16) 0.78340(16) 0.0268(6) Uani 1.000
H H1 0.369(3) 0.349(2) 0.8489(18) 0.032(5) Uiso 1.000
H H2 0.42655 0.14747 0.76422 0.0265 Uiso 1.000
H H3A 0.04586 0.07614 0.76593 0.0294 Uiso 1.000
H H3B 0.17785 -0.02350 0.70878 0.0294 Uiso 1.000
H H5A 0.25571 0.16749 1.06722 0.0310 Uiso 1.000
H H5B 0.09216 0.19647 0.99775 0.0310 Uiso 1.000
H H6 0.46768 0.26643 0.97639 0.0273 Uiso 1.000
H H22 0.11217 0.31797 0.68822 0.0366 Uiso 1.000
H H23 0.04009 0.31198 0.49694 0.0421 Uiso 1.000
H H24 0.13807 0.16362 0.33352 0.0401 Uiso 1.000
H H25 0.29848 0.01237 0.35966 0.0391 Uiso 1.000
H H26 0.37339 0.01920 0.54979 0.0346 Uiso 1.000
H H62 0.48774 0.37882 1.19713 0.0353 Uiso 1.000
H H63 0.45969 0.56346 1.35593 0.0399 Uiso 1.000
H H64 0.29037 0.70903 1.32881 0.0407 Uiso 1.000
H H65 0.14914 0.66877 1.14112 0.0424 Uiso 1.000
H H66 0.17080 0.48112 0.98158 0.0356 Uiso 1.000
H H412 0.45739 -0.11123 0.73267 0.0314 Uiso 1.000
H H413 0.45778 -0.29715 0.56637 0.0338 Uiso 1.000
H H414 0.24992 -0.48166 0.53582 0.0336 Uiso 1.000
H H415 0.04390 -0.47891 0.67264 0.0351 Uiso 1.000
H H416 0.04356 -0.29416 0.83935 0.0322 Uiso 1.000

loop_
_atom_type_symbol
_atom_type_description
_atom_type_scat_dispersion_real
_atom_type_scat_dispersion_imag
_atom_type_scat_source
N N 0.0061 0.0033 'International Tables Vol C Tables 4.2.6.8 and 6.1.1.4'
H H 0.0000 0.0000 'International Tables Vol C Tables 4.2.6.8 and 6.1.1.4'
C C 0.0033 0.0016 'International Tables Vol C Tables 4.2.6.8 and 6.1.1.4'

loop_
_geom_angle_atom_site_label_1
_geom_angle_atom_site_label_2
_geom_angle_atom_site_label_3
_geom_angle
_geom_angle_publ_flag
C2 N1 C6 112.35(14) no
C2 N1 H1 107.7(14) no
C6 N1 H1 106.2(13) no
N1 C2 C3 108.33(13) no
C3 C2 C21 108.25(13) no
N1 C2 C21 112.35(15) no
C2 C3 C4 110.66(14) no
C3 C4 C5 111.94(16) no
C3 C4 C41 123.22(16) no
C5 C4 C41 124.83(16) no
C4 C5 C6 111.10(15) no
C5 C6 C61 108.78(13) no
N1 C6 C61 111.40(15) no
N1 C6 C5 109.03(14) no
C2 C21 C26 118.25(16) no
C22 C21 C26 118.37(17) no
C2 C21 C22 123.24(15) no
C21 C22 C23 120.08(18) no
C22 C23 C24 120.8(2) no
C23 C24 C25 119.54(18) no
C24 C25 C26 119.69(18) no
C21 C26 C25 121.4(2) no
C4 C41 C411 124.24(15) no
C4 C41 C42 119.75(16) no
C42 C41 C411 115.97(16) no
N43 C42 C41 178.0(2) no
C6 C61 C62 119.30(16) no
C62 C61 C66 118.17(17) no
C6 C61 C66 122.48(15) no
C61 C62 C63 121.02(19) no
C62 C63 C64 120.37(18) no
C63 C64 C65 119.49(19) no
C64 C65 C66 120.4(2) no
C61 C66 C65 120.51(18) no
N1 C2 H2 109.00 no
C3 C2 H2 109.00 no
C21 C2 H2 109.00 no
C4 C3 H3A 109.00 no
C2 C3 H3A 110.00 no
C2 C3 H3B 110.00 no
C4 C3 H3B 110.00 no
H3A C3 H3B 108.00 no
C4 C5 H5A 109.00 no
C4 C5 H5B 109.00 no
C6 C5 H5A 109.00 no
C6 C5 H5B 109.00 no
H5A C5 H5B 108.00 no
C61 C6 H6 109.00 no
N1 C6 H6 109.00 no
C5 C6 H6 109.00 no
C21 C22 H22 120.00 no
C23 C22 H22 120.00 no
C24 C23 H23 120.00 no
C22 C23 H23 120.00 no
C25 C24 H24 120.00 no
C23 C24 H24 120.00 no
C26 C25 H25 120.00 no
C24 C25 H25 120.00 no
C21 C26 H26 119.00 no
C25 C26 H26 119.00 no
C63 C62 H62 119.00 no
C61 C62 H62 119.00 no
C62 C63 H63 120.00 no
C64 C63 H63 120.00 no
C65 C64 H64 120.00 no
C63 C64 H64 120.00 no
C64 C65 H65 120.00 no
C66 C65 H65 120.00 no
C65 C66 H66 120.00 no
C61 C66 H66 120.00 no
C41 C411 C412 119.85(16) no
C41 C411 C416 121.41(15) no
C412 C411 C416 118.71(17) no
C411 C412 C413 120.62(18) no
C412 C413 C414 120.12(18) no
C413 C414 C415 119.49(18) no
C414 C415 C416 120.60(19) no
C411 C416 C415 120.43(18) no
C411 C412 H412 120.00 no
C413 C412 H412 120.00 no
C412 C413 H413 120.00 no
C414 C413 H413 120.00 no
C413 C414 H414 120.00 no
C415 C414 H414 120.00 no
C414 C415 H415 120.00 no
C416 C415 H415 120.00 no
C411 C416 H416 120.00 no
C415 C416 H416 120.00 no

loop_
_geom_bond_atom_site_label_1
_geom_bond_atom_site_label_2
_geom_bond_distance
_geom_bond_publ_flag
N1 C2 1.464(2) no
N1 C6 1.465(2) no
N43 C42 1.150(2) no
N1 H1 0.90(2) no
C2 C3 1.532(3) no
C2 C21 1.512(2) no
C3 C4 1.494(2) no
C4 C5 1.500(3) no
C4 C41 1.352(3) no
C5 C6 1.546(3) no
C6 C61 1.515(2) no
C21 C22 1.384(3) no
C21 C26 1.391(3) no
C22 C23 1.392(3) no
C23 C24 1.373(3) no
C24 C25 1.381(3) no
C25 C26 1.381(3) no
C41 C411 1.499(2) no
C41 C42 1.441(2) no
C61 C62 1.392(3) no
C61 C66 1.392(3) no
C62 C63 1.381(3) no
C63 C64 1.379(3) no
C64 C65 1.378(3) no
C65 C66 1.391(3) no
C2 H2 1.0000 no
C3 H3A 0.9900 no
C3 H3B 0.9900 no
C5 H5B 0.9900 no
C5 H5A 0.9900 no
C6 H6 1.0000 no
C22 H22 0.9500 no
C23 H23 0.9500 no
C24 H24 0.9500 no
C25 H25 0.9500 no
C26 H26 0.9500 no
C62 H62 0.9500 no
C63 H63 0.9500 no
C64 H64 0.9500 no
C65 H65 0.9500 no
C66 H66 0.9500 no
C411 C416 1.393(3) no
C411 C412 1.390(2) no
C412 C413 1.388(3) no
C413 C414 1.387(3) no
C414 C415 1.379(3) no
C415 C416 1.385(3) no
C412 H412 0.9500 no
C413 H413 0.9500 no
C414 H414 0.9500 no
C415 H415 0.9500 no
C416 H416 0.9500 no

loop_
_geom_contact_atom_site_label_1
_geom_contact_atom_site_label_2
_geom_contact_distance
_geom_contact_site_symmetry_2
_geom_contact_publ_flag
N1 H22 2.5600 . no
N1 H66 2.5000 . no
N43 H25 2.8000 1_556 no
N43 H3A 2.9400 2_557 no
N43 H412 2.7300 2_657 no
C2 C64 3.598(3) 2_667 no
C3 C412 3.232(3) . no
C3 C24 3.380(3) 2_556 no
C24 C3 3.380(3) 2_556 no
C64 C2 3.598(3) 2_667 no
C3 H412 3.0500 . no
C3 H24 3.0300 2_556 no
C4 H412 3.0400 . no
C5 H416 2.9900 2_557 no
C22 H1 2.89(2) . no
C22 H415 3.0800 1_565 no
C23 H414 2.9500 1_565 no
C24 H3B 2.8700 2_556 no
C24 H413 2.9900 2_656 no
C24 H3A 2.9700 2_556 no
C25 H3A 3.0500 2_556 no
C25 H413 3.0300 2_656 no
C25 H412 3.0200 2_656 no
C26 H3B 2.8600 . no
C26 H26 2.9100 2_656 no
C42 H416 2.9500 . no
C42 H5B 2.8600 2_557 no
C42 H5A 2.4900 . no
C62 H1 2.90(2) 2_667 no
C62 H5A 2.9200 . no
C63 H1 2.81(2) 2_667 no
C64 H1 2.92(2) 2_667 no
C66 H1 2.83(2) . no
C412 C3 3.232(3) . no
C411 H3B 2.5500 . no
C412 H3B 2.5500 . no
C412 H62 3.0200 2_657 no
C413 H62 2.9000 2_657 no
C414 H23 2.9600 2_556 no
C414 H62 2.9500 2_657 no
C415 H23 3.0600 2_556 no
H1 C22 2.89(2) . no
H1 C66 2.83(2) . no
H1 H22 2.5800 . no
H1 H66 2.4900 . no
H1 C62 2.90(2) 2_667 no
H1 C63 2.81(2) 2_667 no
H1 C64 2.92(2) 2_667 no
H2 H6 2.4200 . no
H2 H26 2.4600 . no
H3A N43 2.9400 2_557 no
H3A C24 2.9700 2_556 no
H3A C25 3.0500 2_556 no
H3B C26 2.8600 . no
H3B C411 2.5500 . no
H3B C412 2.5500 . no
H3B H412 2.5100 . no
H3B C24 2.8700 2_556 no
H3B H24 2.6000 2_556 no
H5A C42 2.4900 . no
H5A C62 2.9200 . no
H5B C42 2.8600 2_557 no
H5B H416 2.2600 2_557 no
H6 H2 2.4200 . no
H6 H62 2.5000 . no
H22 N1 2.5600 . no
H22 H1 2.5800 . no
H22 H415 2.5000 1_565 no
H23 H414 2.5200 1_565 no
H23 H415 2.5500 1_565 no
H23 C414 2.9600 2_556 no
H23 C415 3.0600 2_556 no
H24 C3 3.0300 2_556 no
H24 H3B 2.6000 2_556 no
H25 N43 2.8000 1_554 no
H25 H412 2.5500 2_656 no
H26 H2 2.4600 . no
H26 C26 2.9100 2_656 no
H26 H26 2.3200 2_656 no
H62 H6 2.5000 . no
H62 C412 3.0200 2_657 no
H62 C413 2.9000 2_657 no
H62 C414 2.9500 2_657 no
H63 H413 2.4700 1_566 no
H66 N1 2.5000 . no
H66 H1 2.4900 . no
H412 C3 3.0500 . no
H412 C4 3.0400 . no
H412 H3B 2.5100 . no
H412 N43 2.7300 2_657 no
H412 C25 3.0200 2_656 no
H412 H25 2.5500 2_656 no
H413 H63 2.4700 1_544 no
H413 C24 2.9900 2_656 no
H413 C25 3.0300 2_656 no
H414 C23 2.9500 1_545 no
H414 H23 2.5200 1_545 no
H415 C22 3.0800 1_545 no
H415 H22 2.5000 1_545 no
H415 H23 2.5500 1_545 no
H416 C42 2.9500 . no
H416 C5 2.9900 2_557 no
H416 H5B 2.2600 2_557 no

loop_
_geom_hbond_atom_site_label_D
_geom_hbond_atom_site_label_H
_geom_hbond_atom_site_label_A
_geom_hbond_site_symmetry_A
_geom_hbond_distance_DH
_geom_hbond_distance_HA
_geom_hbond_distance_DA
_geom_hbond_angle_DHA
_geom_hbond_publ_flag
C22 H22 N1 . 0.95 2.56 2.873(2) 100 yes
C66 H66 N1 . 0.95 2.50 2.834(2) 101 yes
N1 H1 Cg 2_667 0.90(2) 2.68(2) 3.537(2) 159.4(2) yes
C62 H62 Cg 2_657 0.95 2.74 3.639 159 yes

loop_
_geom_torsion_atom_site_label_1
_geom_torsion_atom_site_label_2
_geom_torsion_atom_site_label_3
_geom_torsion_atom_site_label_4
_geom_torsion
_geom_torsion_publ_flag
C6 N1 C2 C3 62.57(17) no
C6 N1 C2 C21 -177.90(13) no
C2 N1 C6 C5 -60.63(18) no
C2 N1 C6 C61 179.31(13) no
N1 C2 C3 C4 -58.01(17) no
C21 C2 C3 C4 179.91(13) no
N1 C2 C21 C22 -21.6(2) no
N1 C2 C21 C26 162.77(16) no
C3 C2 C21 C22 98.0(2) no
C3 C2 C21 C26 -77.65(19) no
C2 C3 C4 C5 54.50(19) no
C2 C3 C4 C41 -124.73(17) no
C3 C4 C5 C6 -52.5(2) no
C41 C4 C5 C6 126.76(17) no
C3 C4 C41 C42 -174.76(14) no
C3 C4 C41 C411 3.1(3) no
C5 C4 C41 C42 6.1(3) no
C5 C4 C41 C411 -176.04(16) no
C4 C5 C6 N1 54.1(2) no
C4 C5 C6 C61 175.76(14) no
N1 C6 C61 C62 -163.58(16) no
N1 C6 C61 C66 19.0(2) no
C5 C6 C61 C62 76.2(2) no
C5 C6 C61 C66 -101.3(2) no
C2 C21 C22 C23 -177.83(18) no
C26 C21 C22 C23 -2.2(3) no
C2 C21 C26 C25 177.69(19) no
C22 C21 C26 C25 1.9(3) no
C21 C22 C23 C24 0.5(3) no
C22 C23 C24 C25 1.7(3) no
C23 C24 C25 C26 -2.0(3) no
C24 C25 C26 C21 0.3(3) no
C4 C41 C411 C412 59.5(2) no
C4 C41 C411 C416 -118.7(2) no
C42 C41 C411 C412 -122.58(17) no
C42 C41 C411 C416 59.2(2) no
C6 C61 C62 C63 -176.33(18) no
C66 C61 C62 C63 1.2(3) no
C6 C61 C66 C65 177.04(18) no
C62 C61 C66 C65 -0.4(3) no
C61 C62 C63 C64 -0.9(3) no
C62 C63 C64 C65 -0.2(3) no
C63 C64 C65 C66 0.9(3) no
C64 C65 C66 C61 -0.6(3) no
C41 C411 C412 C413 -176.23(17) no
C416 C411 C412 C413 2.0(3) no
C41 C411 C416 C415 176.03(18) no
C412 C411 C416 C415 -2.2(3) no
C411 C412 C413 C414 -0.8(3) no
C412 C413 C414 C415 -0.4(3) no
C413 C414 C415 C416 0.2(3) no
C414 C415 C416 C411 1.1(3) no
